data_2220153
loop_
_publ_author_name
'Wang, Hong-Ling'
'Yang, Xu-Hong'
'Wu, Ming-Hu'

_publ_section_title
;
 2-(4-Chloroanilino)-3-(2-hydroxyethyl)quinazolin-4(3<i>H</i>)-one
;
_journal_coeditor_code EZ2147
_journal_issue 12
_journal_name_full 'Acta Crystallographica Section E'
_journal_page_first o2325
_journal_paper_doi 10.1107/S1600536808036623
_journal_volume 64
_journal_year 2008
_chemical_formula_iupac 'C16 H14 Cl N3 O2'
_chemical_formula_moiety 'C16 H14 Cl N3 O2'
_chemical_formula_sum 'C16 H14 Cl N3 O2'
_chemical_formula_weight 315.75
_chemical_melting_point_gt 432
_chemical_melting_point_lt 434
_chemical_name_systematic
;
2-(4-Chloroanilino)-3-(2-hydroxyethyl)quinazolin-4(3<i>H</i>)-one
;
_space_group_IT_number 14
_symmetry_cell_setting monoclinic
_symmetry_space_group_name_Hall '-P 2yn'
_symmetry_space_group_name_H-M 'P 1 21/n 1'
_atom_sites_solution_hydrogens geom
_atom_sites_solution_primary direct
_atom_sites_solution_secondary difmap
_audit_creation_method SHELXL-97
_cell_angle_alpha 90.00
_cell_angle_beta 96.98(3)
_cell_angle_gamma 90.00
_cell_formula_units_Z 4
_cell_length_a 9.0707(18)
_cell_length_b 11.345(2)
_cell_length_c 14.143(3)
_cell_measurement_reflns_used 3170
_cell_measurement_temperature 273(2)
_cell_measurement_theta_max 26.22
_cell_measurement_theta_min 2.31
_cell_volume 1444.6(5)
_computing_cell_refinement 'SMART (Bruker, 2001)'
_computing_data_collection 'SMART (Bruker, 2001)'
_computing_data_reduction 'SAINT-Plus (Bruker, 2001)'
_computing_molecular_graphics 'PLATON (Spek, 2003)'
_computing_publication_material 'PLATON (Spek, 2003)'
_computing_structure_refinement 'SHELXL97 (Sheldrick, 2008)'
_computing_structure_solution 'SHELXS97 (Sheldrick, 2008)'
_diffrn_ambient_temperature 273(2)
_diffrn_measured_fraction_theta_full 0.999
_diffrn_measured_fraction_theta_max 0.999
_diffrn_measurement_device_type 'Bruker SMART APEX CCD'
_diffrn_measurement_method '\f and \w'
_diffrn_radiation_monochromator graphite
_diffrn_radiation_source 'fine-focus sealed tube'
_diffrn_radiation_type MoK\a
_diffrn_radiation_wavelength 0.71073
_diffrn_reflns_av_R_equivalents 0.0189
_diffrn_reflns_av_sigmaI/netI 0.0201
_diffrn_reflns_limit_h_max 9
_diffrn_reflns_limit_h_min -11
_diffrn_reflns_limit_k_max 13
_diffrn_reflns_limit_k_min -11
_diffrn_reflns_limit_l_max 17
_diffrn_reflns_limit_l_min -17
_diffrn_reflns_number 8113
_diffrn_reflns_theta_full 26.00
_diffrn_reflns_theta_max 26.00
_diffrn_reflns_theta_min 2.31
_diffrn_standards_number 0
_exptl_absorpt_coefficient_mu 0.275
_exptl_absorpt_correction_T_max 0.9730
_exptl_absorpt_correction_T_min 0.9470
_exptl_absorpt_correction_type multi-scan
_exptl_absorpt_process_details '(SADABS; Sheldrick, 2001)'
_exptl_crystal_colour colourless
_exptl_crystal_density_diffrn 1.452
_exptl_crystal_density_method 'not measured'
_exptl_crystal_description block
_exptl_crystal_F_000 656
_exptl_crystal_size_max 0.20
_exptl_crystal_size_mid 0.20
_exptl_crystal_size_min 0.10
_refine_diff_density_max 0.164
_refine_diff_density_min -0.243
_refine_ls_extinction_method none
_refine_ls_goodness_of_fit_ref 1.054
_refine_ls_hydrogen_treatment mixed
_refine_ls_matrix_type full
_refine_ls_number_parameters 205
_refine_ls_number_reflns 2824
_refine_ls_number_restraints 0
_refine_ls_restrained_S_all 1.054
_refine_ls_R_factor_all 0.0464
_refine_ls_R_factor_gt 0.0366
_refine_ls_shift/su_max 0.001
_refine_ls_shift/su_mean 0.000
_refine_ls_structure_factor_coef Fsqd
_refine_ls_weighting_details 'calc w=1/[\s^2^(Fo^2^)+(0.0587P)^2^+0.2177P] where P=(Fo^2^+2Fc^2^)/3'
_refine_ls_weighting_scheme calc
_refine_ls_wR_factor_gt 0.1021
_refine_ls_wR_factor_ref 0.1079
_reflns_number_gt 2300
_reflns_number_total 2824
_reflns_threshold_expression I>2\s(I)
_cod_data_source_file ez2147.cif
_cod_data_source_block I
_cod_depositor_comments
;
The following automatic conversions were performed:
'_symmetry_cell_setting' value 'Monoclinic' changed to 'monoclinic'
according to '/home/saulius/struct/CIF-dictionaries/cif_core.dic'
dictionary named 'cif_core.dic' version 2.4.1 from 2010-06-29.

Automatic conversion script
Id: cif_fix_enum 1527 2010-12-29 10:47:43Z saulius 

The following automatic conversions were performed:

'_symmetry_cell_setting' value 'Monoclinic' changed to 'monoclinic'
according to /home/saulius/struct/CIF-dictionaries/cif_core.dic
dictionary named 'cif_core.dic' version 2.4.1 from 2010-06-29.

Automatic conversion script
Id: cif_fix_values 1715 2011-07-08 13:25:40Z adriana 
;
_cod_original_sg_symbol_H-M 'P 21/n'
_cod_database_code 2220153
_cod_database_fobs_code 2220153

loop_
_symmetry_equiv_pos_as_xyz
'x, y, z'
'-x+1/2, y+1/2, -z+1/2'
'-x, -y, -z'
'x-1/2, -y-1/2, z-1/2'

loop_
_atom_site_type_symbol
_atom_site_label
_atom_site_fract_x
_atom_site_fract_y
_atom_site_fract_z
_atom_site_U_iso_or_equiv
_atom_site_adp_type
_atom_site_calc_flag
_atom_site_refinement_flags
_atom_site_occupancy
C C1 0.24608(18) 1.06958(14) 0.90802(11) 0.0460(4) Uani d . 1
H H1 0.2103 1.0780 0.8439 0.055 Uiso calc R 1
C C2 0.34154(18) 1.15287(15) 0.95164(11) 0.0495(4) Uani d . 1
H H2 0.3699 1.2173 0.9174 0.059 Uiso calc R 1
C C3 0.39474(17) 1.13990(14) 1.04660(12) 0.0460(4) Uani d . 1
C C4 0.35073(19) 1.04650(15) 1.09827(12) 0.0524(4) Uani d . 1
H H4 0.3857 1.0395 1.1626 0.063 Uiso calc R 1
C C5 0.25416(18) 0.96263(15) 1.05448(11) 0.0502(4) Uani d . 1
H H5 0.2242 0.8995 1.0895 0.060 Uiso calc R 1
C C6 0.20225(16) 0.97305(13) 0.95836(11) 0.0397(3) Uani d . 1
C C7 0.03780(15) 0.79644(13) 0.93558(10) 0.0396(3) Uani d . 1
C C8 -0.13344(17) 0.63934(14) 0.88093(11) 0.0465(4) Uani d . 1
C C9 -0.13969(17) 0.61551(14) 0.98083(11) 0.0460(4) Uani d . 1
C C10 -0.04823(16) 0.68016(14) 1.04878(11) 0.0427(4) Uani d . 1
C C11 -0.05282(18) 0.65638(16) 1.14562(12) 0.0520(4) Uani d . 1
H H11 0.0091 0.6974 1.1915 0.062 Uiso calc R 1
C C12 -0.1479(2) 0.57314(17) 1.17282(13) 0.0608(5) Uani d . 1
H H12 -0.1512 0.5588 1.2373 0.073 Uiso calc R 1
C C13 -0.2398(2) 0.50952(18) 1.10526(15) 0.0672(5) Uani d . 1
H H13 -0.3044 0.4533 1.1247 0.081 Uiso calc R 1
C C14 -0.2352(2) 0.52964(16) 1.01032(13) 0.0607(5) Uani d . 1
H H14 -0.2956 0.4862 0.9652 0.073 Uiso calc R 1
C C15 -0.00780(19) 0.74122(15) 0.76189(11) 0.0477(4) Uani d . 1
H H15A -0.0208 0.6648 0.7312 0.057 Uiso calc R 1
H H15B 0.0951 0.7643 0.7613 0.057 Uiso calc R 1
C C16 -0.1053(2) 0.82925(16) 0.70402(12) 0.0572(4) Uani d . 1
H H16A -0.1005 0.8163 0.6367 0.069 Uiso calc R 1
H H16B -0.2076 0.8194 0.7161 0.069 Uiso calc R 1
Cl Cl1 0.51722(6) 1.24474(4) 1.10084(4) 0.06868(19) Uani d . 1
N N1 0.10834(15) 0.89234(12) 0.90499(9) 0.0450(3) Uani d . 1
H H1A 0.0750(19) 0.9182(16) 0.8510(13) 0.054 Uiso d . 1
N N2 -0.03685(14) 0.72897(11) 0.86188(9) 0.0422(3) Uani d . 1
N N3 0.03988(14) 0.77194(11) 1.02486(9) 0.0436(3) Uani d . 1
O O1 -0.20317(14) 0.58621(11) 0.81420(9) 0.0639(4) Uani d . 1
O O2 -0.05636(14) 0.94472(12) 0.72940(9) 0.0606(3) Uani d . 1
H H2A -0.129(3) 0.992(2) 0.7132(17) 0.091 Uiso d . 1

loop_
_atom_site_aniso_label
_atom_site_aniso_U_11
_atom_site_aniso_U_22
_atom_site_aniso_U_33
_atom_site_aniso_U_12
_atom_site_aniso_U_13
_atom_site_aniso_U_23
C1 0.0555(9) 0.0443(9) 0.0388(8) -0.0021(7) 0.0088(7) 0.0014(7)
C2 0.0578(10) 0.0417(9) 0.0510(9) -0.0077(7) 0.0148(7) 0.0012(7)
C3 0.0454(8) 0.0386(8) 0.0536(9) -0.0025(7) 0.0049(7) -0.0039(7)
C4 0.0591(10) 0.0470(9) 0.0480(9) -0.0069(8) -0.0063(7) 0.0057(7)
C5 0.0551(10) 0.0435(9) 0.0493(9) -0.0087(7) -0.0040(7) 0.0097(7)
C6 0.0385(8) 0.0355(8) 0.0450(8) 0.0015(6) 0.0043(6) -0.0006(6)
C7 0.0374(8) 0.0374(8) 0.0431(8) 0.0016(6) 0.0016(6) -0.0023(6)
C8 0.0476(9) 0.0403(9) 0.0512(9) -0.0021(7) 0.0043(7) -0.0092(7)
C9 0.0481(9) 0.0372(8) 0.0531(9) -0.0018(7) 0.0078(7) -0.0045(7)
C10 0.0421(8) 0.0391(8) 0.0465(8) 0.0006(6) 0.0035(6) 0.0020(7)
C11 0.0526(9) 0.0539(10) 0.0482(9) -0.0061(8) 0.0008(7) 0.0042(8)
C12 0.0657(11) 0.0616(12) 0.0556(10) -0.0088(9) 0.0093(9) 0.0124(9)
C13 0.0748(13) 0.0568(12) 0.0714(12) -0.0225(10) 0.0149(10) 0.0049(10)
C14 0.0681(11) 0.0491(10) 0.0654(11) -0.0179(9) 0.0099(9) -0.0083(9)
C15 0.0560(10) 0.0468(9) 0.0403(8) 0.0042(7) 0.0065(7) -0.0050(7)
C16 0.0626(11) 0.0598(11) 0.0466(9) 0.0048(9) -0.0035(8) -0.0017(8)
Cl1 0.0759(4) 0.0539(3) 0.0731(3) -0.0218(2) -0.0037(3) -0.0055(2)
N1 0.0489(7) 0.0433(8) 0.0408(7) -0.0053(6) -0.0027(6) 0.0043(6)
N2 0.0466(7) 0.0386(7) 0.0411(7) 0.0003(5) 0.0039(5) -0.0046(5)
N3 0.0445(7) 0.0434(7) 0.0421(7) -0.0048(5) 0.0018(5) 0.0005(6)
O1 0.0715(8) 0.0628(8) 0.0562(7) -0.0195(6) 0.0029(6) -0.0179(6)
O2 0.0660(8) 0.0522(8) 0.0596(7) 0.0103(6) -0.0079(6) 0.0050(6)

loop_
_atom_type_symbol
_atom_type_description
_atom_type_scat_dispersion_real
_atom_type_scat_dispersion_imag
_atom_type_scat_source
C C 0.0033 0.0016 'International Tables Vol C Tables 4.2.6.8 and 6.1.1.4'
H H 0.0000 0.0000 'International Tables Vol C Tables 4.2.6.8 and 6.1.1.4'
N N 0.0061 0.0033 'International Tables Vol C Tables 4.2.6.8 and 6.1.1.4'
O O 0.0106 0.0060 'International Tables Vol C Tables 4.2.6.8 and 6.1.1.4'
Cl Cl 0.1484 0.1585 'International Tables Vol C Tables 4.2.6.8 and 6.1.1.4'

loop_
_geom_angle_atom_site_label_1
_geom_angle_atom_site_label_2
_geom_angle_atom_site_label_3
_geom_angle
C2 C1 C6 120.99(15)
C2 C1 H1 119.5
C6 C1 H1 119.5
C1 C2 C3 119.35(15)
C1 C2 H2 120.3
C3 C2 H2 120.3
C4 C3 C2 120.70(15)
C4 C3 Cl1 120.26(13)
C2 C3 Cl1 119.04(13)
C3 C4 C5 120.01(15)
C3 C4 H4 120.0
C5 C4 H4 120.0
C4 C5 C6 119.95(15)
C4 C5 H5 120.0
C6 C5 H5 120.0
C5 C6 C1 118.97(14)
C5 C6 N1 125.54(14)
C1 C6 N1 115.48(14)
N3 C7 N1 122.16(14)
N3 C7 N2 123.99(14)
N1 C7 N2 113.85(13)
O1 C8 N2 119.21(15)
O1 C8 C9 125.53(15)
N2 C8 C9 115.25(13)
C10 C9 C14 119.79(15)
C10 C9 C8 118.88(14)
C14 C9 C8 121.33(15)
N3 C10 C9 122.70(14)
N3 C10 C11 118.15(14)
C9 C10 C11 119.01(14)
C12 C11 C10 120.22(16)
C12 C11 H11 119.9
C10 C11 H11 119.9
C11 C12 C13 120.77(17)
C11 C12 H12 119.6
C13 C12 H12 119.6
C14 C13 C12 120.04(17)
C14 C13 H13 120.0
C12 C13 H13 120.0
C13 C14 C9 120.15(17)
C13 C14 H14 119.9
C9 C14 H14 119.9
N2 C15 C16 114.90(14)
N2 C15 H15A 108.5
C16 C15 H15A 108.5
N2 C15 H15B 108.5
C16 C15 H15B 108.5
H15A C15 H15B 107.5
O2 C16 C15 109.27(14)
O2 C16 H16A 109.8
C15 C16 H16A 109.8
O2 C16 H16B 109.8
C15 C16 H16B 109.8
H16A C16 H16B 108.3
C7 N1 C6 128.91(13)
C7 N1 H1A 116.0(12)
C6 N1 H1A 112.9(13)
C8 N2 C7 121.00(13)
C8 N2 C15 116.40(13)
C7 N2 C15 122.37(13)
C7 N3 C10 117.54(13)
C16 O2 H2A 107.7(16)

loop_
_geom_bond_atom_site_label_1
_geom_bond_atom_site_label_2
_geom_bond_distance
C1 C2 1.376(2)
C1 C6 1.390(2)
C1 H1 0.9300
C2 C3 1.379(2)
C2 H2 0.9300
C3 C4 1.374(2)
C3 Cl1 1.7408(16)
C4 C5 1.387(2)
C4 H4 0.9300
C5 C6 1.389(2)
C5 H5 0.9300
C6 N1 1.406(2)
C7 N3 1.2907(19)
C7 N1 1.3593(19)
C7 N2 1.400(2)
C8 O1 1.2283(19)
C8 N2 1.390(2)
C8 C9 1.446(2)
C9 C10 1.398(2)
C9 C14 1.400(2)
C10 N3 1.3796(19)
C10 C11 1.402(2)
C11 C12 1.365(2)
C11 H11 0.9300
C12 C13 1.391(3)
C12 H12 0.9300
C13 C14 1.368(3)
C13 H13 0.9300
C14 H14 0.9300
C15 N2 1.476(2)
C15 C16 1.508(2)
C15 H15A 0.9700
C15 H15B 0.9700
C16 O2 1.415(2)
C16 H16A 0.9700
C16 H16B 0.9700
N1 H1A 0.839(18)
O2 H2A 0.86(2)

loop_
_geom_hbond_atom_site_label_D
_geom_hbond_atom_site_label_H
_geom_hbond_atom_site_label_A
_geom_hbond_site_symmetry_A
_geom_hbond_distance_DH
_geom_hbond_distance_HA
_geom_hbond_distance_DA
_geom_hbond_angle_DHA
N1 H1A O2 . 0.839(18) 1.993(19) 2.8017(19) 161.8(17)
O2 H2A O1 2_456 0.86(2) 1.86(2) 2.7180(18) 174(2)

loop_
_geom_torsion_atom_site_label_1
_geom_torsion_atom_site_label_2
_geom_torsion_atom_site_label_3
_geom_torsion_atom_site_label_4
_geom_torsion
C6 C1 C2 C3 0.2(2)
C1 C2 C3 C4 -1.5(3)
C1 C2 C3 Cl1 179.23(12)
C2 C3 C4 C5 1.3(3)
Cl1 C3 C4 C5 -179.42(13)
C3 C4 C5 C6 0.1(3)
C4 C5 C6 C1 -1.4(2)
C4 C5 C6 N1 177.75(15)
C2 C1 C6 C5 1.2(2)
C2 C1 C6 N1 -178.01(14)
O1 C8 C9 C10 177.05(16)
N2 C8 C9 C10 -1.6(2)
O1 C8 C9 C14 -3.1(3)
N2 C8 C9 C14 178.30(15)
C14 C9 C10 N3 -174.93(15)
C8 C9 C10 N3 5.0(2)
C14 C9 C10 C11 0.8(2)
C8 C9 C10 C11 -179.30(14)
N3 C10 C11 C12 174.43(16)
C9 C10 C11 C12 -1.5(3)
C10 C11 C12 C13 1.0(3)
C11 C12 C13 C14 0.3(3)
C12 C13 C14 C9 -1.0(3)
C10 C9 C14 C13 0.4(3)
C8 C9 C14 C13 -179.47(17)
N2 C15 C16 O2 75.96(19)
N3 C7 N1 C6 6.0(2)
N2 C7 N1 C6 -174.53(14)
C5 C6 N1 C7 7.1(3)
C1 C6 N1 C7 -173.72(14)
O1 C8 N2 C7 176.07(14)
C9 C8 N2 C7 -5.2(2)
O1 C8 N2 C15 -9.3(2)
C9 C8 N2 C15 169.47(13)
N3 C7 N2 C8 9.8(2)
N1 C7 N2 C8 -169.68(13)
N3 C7 N2 C15 -164.55(14)
N1 C7 N2 C15 16.0(2)
C16 C15 N2 C8 94.27(17)
C16 C15 N2 C7 -91.15(19)
N1 C7 N3 C10 173.12(13)
N2 C7 N3 C10 -6.3(2)
C9 C10 N3 C7 -1.1(2)
C11 C10 N3 C7 -176.85(14)

loop_
_cod_related_entry_id
_cod_related_entry_database
_cod_related_entry_code
1 ChemSpider 24741129
